data_7123670
loop_
_publ_author_name
'Bahili, Mohammed A.'
'Stokes, Emily C.'
'Amesbury, Robert C.'
'Ould, Darren M. C.'
'Christo, Bashar'
'Horne, Rhian J.'
'Kariuki, Benson M.'
'Stewart, Jack A.'
'Taylor, Rebekah L.'
'Williams, P. Andrew'
'Jones, Matthew D.'
'Harris, Kenneth D. M.'
'Ward, Benjamin D.'

_publ_section_title
;
 Aluminium-catalysed isocyanate trimerization, enhanced by exploiting a
 dynamic coordination sphere
;
_journal_name_full 'Chemical Communications'
_journal_paper_doi 10.1039/C9CC03339D
_journal_year 2019
_chemical_absolute_configuration unk
_chemical_formula_sum 'C21 H15 N3 O3'
_chemical_formula_weight 357.36
_space_group_crystal_system orthorhombic
_space_group_IT_number 43
_space_group_name_Hall 'F 2 -2d'
_space_group_name_H-M_alt 'F d d 2'
_symmetry_space_group_name_Hall 'F 2 -2d'
_symmetry_space_group_name_H-M 'F d d 2'
_atom_sites_solution_hydrogens geom
_atom_sites_solution_primary direct
_atom_sites_solution_secondary difmap
_audit_creation_method SHELXL-2014/7
_audit_update_record
;
2019-02-08 deposited with the CCDC.    2019-05-14 downloaded from the CCDC.
;
_cell_angle_alpha 90
_cell_angle_beta 90
_cell_angle_gamma 90
_cell_formula_units_Z 16
_cell_length_a 23.3812(16)
_cell_length_b 37.1191(18)
_cell_length_c 7.7220(5)
_cell_measurement_reflns_used 4829
_cell_measurement_temperature 100(2)
_cell_measurement_theta_max 28.7730
_cell_measurement_theta_min 3.8840
_cell_volume 6701.8(7)
_computing_cell_refinement 'CrysAlisPro 1.171.38.41g (Rigaku OD, 2015)'
_computing_data_collection 'CrysAlisPro 1.171.38.41g (Rigaku OD, 2015)'
_computing_data_reduction 'CrysAlisPro 1.171.38.41g (Rigaku OD, 2015)'
_computing_structure_refinement 'SHELXL-2014/7 (Sheldrick, 2014)'
_computing_structure_solution 'SHELXT (sheldrick, 2014)'
_diffrn_ambient_temperature 100(2)
_diffrn_detector_area_resol_mean 10.5082
_diffrn_measured_fraction_theta_full 0.997
_diffrn_measured_fraction_theta_max 0.934
_diffrn_measurement_device_type 'SuperNova, Dual, Cu at zero, Atlas'
_diffrn_radiation_type MoK\a
_diffrn_radiation_wavelength 0.71073
_diffrn_reflns_av_R_equivalents 0.0361
_diffrn_reflns_av_unetI/netI 0.0353
_diffrn_reflns_Laue_measured_fraction_full 0.997
_diffrn_reflns_Laue_measured_fraction_max 0.934
_diffrn_reflns_limit_h_max 23
_diffrn_reflns_limit_h_min -31
_diffrn_reflns_limit_k_max 50
_diffrn_reflns_limit_k_min -46
_diffrn_reflns_limit_l_max 10
_diffrn_reflns_limit_l_min -8
_diffrn_reflns_number 12736
_diffrn_reflns_point_group_measured_fraction_full 0.924
_diffrn_reflns_point_group_measured_fraction_max 0.811
_diffrn_reflns_theta_full 25.242
_diffrn_reflns_theta_max 29.685
_diffrn_reflns_theta_min 3.485
_exptl_absorpt_coefficient_mu 0.097
_exptl_absorpt_correction_T_max 0.999
_exptl_absorpt_correction_T_min 0.996
_exptl_absorpt_correction_type gaussian
_exptl_absorpt_process_details
;
CrysAlisPro 1.171.38.41g (Rigaku Oxford Diffraction, 2015)
Numerical absorption correction based on gaussian integration over
            a multifaceted crystal model
Empirical absorption correction using spherical harmonics,
 implemented in SCALE3 ABSPACK scaling algorithm.
;
_exptl_crystal_colour colourless
_exptl_crystal_density_diffrn 1.417
_exptl_crystal_description block
_exptl_crystal_F_000 2976
_exptl_crystal_size_max 0.422
_exptl_crystal_size_mid 0.306
_exptl_crystal_size_min 0.118
_refine_diff_density_max 0.209
_refine_diff_density_min -0.238
_refine_diff_density_rms 0.054
_refine_ls_abs_structure_details
;
 Flack x determined using 1179 quotients [(I+)-(I-)]/[(I+)+(I-)]
 (Parsons, Flack and Wagner, Acta Cryst. B69 (2013) 249-259).
;
_refine_ls_abs_structure_Flack 0.1(6)
_refine_ls_extinction_method none
_refine_ls_goodness_of_fit_ref 1.100
_refine_ls_hydrogen_treatment constr
_refine_ls_matrix_type full
_refine_ls_number_parameters 244
_refine_ls_number_reflns 3863
_refine_ls_number_restraints 1
_refine_ls_restrained_S_all 1.100
_refine_ls_R_factor_all 0.0521
_refine_ls_R_factor_gt 0.0419
_refine_ls_shift/su_max 0.000
_refine_ls_shift/su_mean 0.000
_refine_ls_structure_factor_coef Fsqd
_refine_ls_weighting_details 'w=1/[\s^2^(Fo^2^)+(0.0385P)^2^+10.8889P] where P=(Fo^2^+2Fc^2^)/3'
_refine_ls_weighting_scheme calc
_refine_ls_wR_factor_gt 0.0972
_refine_ls_wR_factor_ref 0.1046
_reflns_Friedel_coverage 0.624
_reflns_Friedel_fraction_full 0.838
_reflns_Friedel_fraction_max 0.670
_reflns_number_gt 3391
_reflns_number_total 3863
_reflns_threshold_expression 'I > 2\s(I)'
_cod_data_source_file c9cc03339d2.cif
_cod_data_source_block PhNCO_trimer
_cod_database_code 7123670
_shelx_shelxl_version_number 2014/7
_shelx_space_group_comment
;
The symmetry employed for this shelxl refinement is uniquely defined
by the following loop, which should always be used as a source of
symmetry information in preference to the above space-group names.
They are only intended as comments.
;
_shelx_estimated_absorpt_t_min 0.960
_shelx_estimated_absorpt_t_max 0.989

loop_
_space_group_symop_operation_xyz
'x, y, z'
'-x, -y, z'
'x+1/4, -y+1/4, z+1/4'
'-x+1/4, y+1/4, z+1/4'
'x, y+1/2, z+1/2'
'-x, -y+1/2, z+1/2'
'x+1/4, -y+3/4, z+3/4'
'-x+1/4, y+3/4, z+3/4'
'x+1/2, y, z+1/2'
'-x+1/2, -y, z+1/2'
'x+3/4, -y+1/4, z+3/4'
'-x+3/4, y+1/4, z+3/4'
'x+1/2, y+1/2, z'
'-x+1/2, -y+1/2, z'
'x+3/4, -y+3/4, z+1/4'
'-x+3/4, y+3/4, z+1/4'

loop_
_atom_site_label
_atom_site_type_symbol
_atom_site_fract_x
_atom_site_fract_y
_atom_site_fract_z
_atom_site_U_iso_or_equiv
_atom_site_adp_type
_atom_site_occupancy
_atom_site_site_symmetry_order
_atom_site_calc_flag
_atom_site_refinement_flags_posn
_atom_site_refinement_flags_adp
O1 O 0.73357(9) 0.50503(5) 0.9000(3) 0.0310(5) Uani 1 1 d . .
O2 O 0.59960(9) 0.46732(5) 0.5133(3) 0.0322(5) Uani 1 1 d . .
O3 O 0.67073(9) 0.58092(5) 0.4758(3) 0.0301(5) Uani 1 1 d . .
N1 N 0.66752(9) 0.48518(5) 0.7063(3) 0.0229(5) Uani 1 1 d . .
N2 N 0.63470(9) 0.52422(6) 0.4903(3) 0.0233(5) Uani 1 1 d . .
N3 N 0.70146(9) 0.54468(5) 0.6957(3) 0.0231(5) Uani 1 1 d . .
C1 C 0.70376(11) 0.51107(7) 0.7763(4) 0.0234(6) Uani 1 1 d . .
C2 C 0.63143(11) 0.49027(7) 0.5658(4) 0.0245(6) Uani 1 1 d . .
C3 C 0.66979(11) 0.55203(6) 0.5477(4) 0.0230(6) Uani 1 1 d . .
C4 C 0.66540(11) 0.45006(6) 0.7882(4) 0.0221(5) Uani 1 1 d . .
C5 C 0.61873(12) 0.44161(7) 0.8909(4) 0.0291(6) Uani 1 1 d . .
H5 H 0.5898 0.4590 0.9125 0.035 Uiso 1 1 calc R U
C6 C 0.61475(13) 0.40743(8) 0.9617(4) 0.0323(7) Uani 1 1 d . .
H6 H 0.5826 0.4011 1.0306 0.039 Uiso 1 1 calc R U
C7 C 0.65779(13) 0.38237(7) 0.9320(4) 0.0307(6) Uani 1 1 d . .
H7 H 0.6549 0.3588 0.9792 0.037 Uiso 1 1 calc R U
C8 C 0.70458(13) 0.39173(7) 0.8344(4) 0.0317(7) Uani 1 1 d . .
H8 H 0.7346 0.3748 0.8181 0.038 Uiso 1 1 calc R U
C9 C 0.70841(13) 0.42561(7) 0.7593(4) 0.0289(6) Uani 1 1 d . .
H9 H 0.7403 0.4318 0.6890 0.035 Uiso 1 1 calc R U
C10 C 0.59908(12) 0.53109(6) 0.3406(4) 0.0242(6) Uani 1 1 d . .
C11 C 0.54191(12) 0.53868(7) 0.3638(4) 0.0272(6) Uani 1 1 d . .
H11 H 0.5258 0.5389 0.4768 0.033 Uiso 1 1 calc R U
C12 C 0.50811(12) 0.54595(8) 0.2208(5) 0.0306(7) Uani 1 1 d . .
H12 H 0.4686 0.5511 0.2353 0.037 Uiso 1 1 calc R U
C13 C 0.53186(13) 0.54565(7) 0.0573(4) 0.0303(7) Uani 1 1 d . .
H13 H 0.5087 0.5508 -0.0408 0.036 Uiso 1 1 calc R U
C14 C 0.58916(13) 0.53794(7) 0.0361(4) 0.0304(6) Uani 1 1 d . .
H14 H 0.6052 0.5378 -0.0769 0.037 Uiso 1 1 calc R U
C15 C 0.62341(12) 0.53048(7) 0.1772(4) 0.0281(6) Uani 1 1 d . .
H15 H 0.6628 0.5250 0.1625 0.034 Uiso 1 1 calc R U
C16 C 0.73427(11) 0.57401(7) 0.7696(4) 0.0239(6) Uani 1 1 d . .
C17 C 0.70555(12) 0.60443(7) 0.8257(4) 0.0296(6) Uani 1 1 d . .
H17 H 0.6650 0.6054 0.8218 0.036 Uiso 1 1 calc R U
C18 C 0.73672(13) 0.63352(8) 0.8876(5) 0.0323(7) Uani 1 1 d . .
H18 H 0.7176 0.6548 0.9232 0.039 Uiso 1 1 calc R U
C19 C 0.79525(13) 0.63146(8) 0.8974(4) 0.0314(7) Uani 1 1 d . .
H19 H 0.8165 0.6515 0.9385 0.038 Uiso 1 1 calc R U
C20 C 0.82356(12) 0.60029(8) 0.8478(4) 0.0312(6) Uani 1 1 d . .
H20 H 0.8639 0.5986 0.8598 0.037 Uiso 1 1 calc R U
C21 C 0.79294(12) 0.57159(7) 0.7808(4) 0.0273(6) Uani 1 1 d . .
H21 H 0.8122 0.5505 0.7429 0.033 Uiso 1 1 calc R U

loop_
_atom_site_aniso_label
_atom_site_aniso_U_11
_atom_site_aniso_U_22
_atom_site_aniso_U_33
_atom_site_aniso_U_23
_atom_site_aniso_U_13
_atom_site_aniso_U_12
O1 0.0337(11) 0.0266(10) 0.0326(12) 0.0038(9) -0.0086(9) -0.0028(8)
O2 0.0359(11) 0.0204(9) 0.0404(13) 0.0026(9) -0.0126(10) -0.0047(8)
O3 0.0345(10) 0.0224(9) 0.0333(12) 0.0060(8) -0.0038(9) -0.0028(8)
N1 0.0230(11) 0.0192(10) 0.0264(13) 0.0030(9) -0.0009(9) -0.0008(8)
N2 0.0250(11) 0.0190(10) 0.0261(14) 0.0020(9) -0.0035(9) -0.0008(8)
N3 0.0241(11) 0.0183(9) 0.0267(13) 0.0011(9) -0.0009(10) -0.0014(8)
C1 0.0214(12) 0.0220(12) 0.0267(15) 0.0008(11) 0.0012(12) -0.0006(9)
C2 0.0238(13) 0.0199(12) 0.0298(16) -0.0002(11) -0.0007(12) 0.0015(10)
C3 0.0213(12) 0.0198(11) 0.0280(16) -0.0010(11) 0.0010(11) -0.0003(9)
C4 0.0253(13) 0.0176(11) 0.0235(15) 0.0018(10) -0.0031(11) -0.0027(9)
C5 0.0261(13) 0.0264(13) 0.0349(17) 0.0027(12) 0.0005(12) 0.0004(11)
C6 0.0331(15) 0.0285(13) 0.0354(18) 0.0044(13) 0.0013(14) -0.0071(11)
C7 0.0418(16) 0.0212(13) 0.0292(17) 0.0035(12) -0.0031(13) -0.0037(11)
C8 0.0396(16) 0.0216(13) 0.0339(17) 0.0004(12) 0.0007(14) 0.0060(11)
C9 0.0299(14) 0.0253(13) 0.0315(17) 0.0011(12) 0.0022(12) 0.0004(11)
C10 0.0257(13) 0.0170(11) 0.0299(16) 0.0009(10) -0.0051(12) -0.0009(9)
C11 0.0277(14) 0.0230(12) 0.0309(17) 0.0005(11) 0.0009(12) -0.0012(10)
C12 0.0248(13) 0.0261(13) 0.0410(19) 0.0047(12) -0.0030(13) 0.0006(10)
C13 0.0330(15) 0.0240(13) 0.0338(18) 0.0041(12) -0.0100(13) -0.0024(11)
C14 0.0356(15) 0.0305(14) 0.0251(16) -0.0001(12) 0.0012(13) 0.0013(11)
C15 0.0250(13) 0.0258(13) 0.0334(18) -0.0013(12) 0.0024(12) 0.0014(10)
C16 0.0269(13) 0.0202(11) 0.0246(15) 0.0022(11) -0.0017(11) -0.0036(10)
C17 0.0260(13) 0.0271(13) 0.0359(18) -0.0020(12) -0.0008(13) 0.0004(11)
C18 0.0350(15) 0.0239(13) 0.0380(18) -0.0032(12) -0.0015(13) -0.0009(12)
C19 0.0393(16) 0.0246(13) 0.0302(18) -0.0008(12) -0.0010(13) -0.0088(12)
C20 0.0269(14) 0.0332(15) 0.0334(17) 0.0004(12) -0.0018(13) -0.0046(11)
C21 0.0282(14) 0.0248(12) 0.0289(16) 0.0008(11) 0.0020(12) -0.0001(10)

loop_
_atom_type_symbol
_atom_type_description
_atom_type_scat_dispersion_real
_atom_type_scat_dispersion_imag
_atom_type_scat_source
C C 0.0033 0.0016 'International Tables Vol C Tables 4.2.6.8 and 6.1.1.4'
H H 0.0000 0.0000 'International Tables Vol C Tables 4.2.6.8 and 6.1.1.4'
N N 0.0061 0.0033 'International Tables Vol C Tables 4.2.6.8 and 6.1.1.4'
O O 0.0106 0.0060 'International Tables Vol C Tables 4.2.6.8 and 6.1.1.4'

loop_
_geom_angle_atom_site_label_1
_geom_angle_atom_site_label_2
_geom_angle_atom_site_label_3
_geom_angle
C2 N1 C1 125.5(2)
C2 N1 C4 116.3(2)
C1 N1 C4 118.2(2)
C2 N2 C3 124.9(2)
C2 N2 C10 117.6(2)
C3 N2 C10 117.6(2)
C3 N3 C1 124.3(2)
C3 N3 C16 117.3(2)
C1 N3 C16 118.4(2)
O1 C1 N1 122.2(2)
O1 C1 N3 122.9(2)
N1 C1 N3 114.9(2)
O2 C2 N1 122.9(2)
O2 C2 N2 122.4(3)
N1 C2 N2 114.7(2)
O3 C3 N3 122.9(2)
O3 C3 N2 121.6(3)
N3 C3 N2 115.5(2)
C9 C4 C5 121.4(2)
C9 C4 N1 119.9(2)
C5 C4 N1 118.7(2)
C6 C5 C4 119.1(3)
C6 C5 H5 120.4
C4 C5 H5 120.4
C5 C6 C7 120.0(3)
C5 C6 H6 120.0
C7 C6 H6 120.0
C8 C7 C6 119.9(3)
C8 C7 H7 120.1
C6 C7 H7 120.1
C7 C8 C9 120.7(3)
C7 C8 H8 119.7
C9 C8 H8 119.7
C4 C9 C8 118.9(3)
C4 C9 H9 120.5
C8 C9 H9 120.5
C11 C10 C15 121.4(3)
C11 C10 N2 119.4(3)
C15 C10 N2 119.2(2)
C10 C11 C12 119.3(3)
C10 C11 H11 120.3
C12 C11 H11 120.3
C13 C12 C11 119.9(3)
C13 C12 H12 120.0
C11 C12 H12 120.0
C14 C13 C12 120.1(3)
C14 C13 H13 120.0
C12 C13 H13 120.0
C13 C14 C15 120.7(3)
C13 C14 H14 119.6
C15 C14 H14 119.6
C14 C15 C10 118.6(3)
C14 C15 H15 120.7
C10 C15 H15 120.7
C21 C16 C17 121.1(2)
C21 C16 N3 120.2(2)
C17 C16 N3 118.7(2)
C16 C17 C18 119.2(3)
C16 C17 H17 120.4
C18 C17 H17 120.4
C19 C18 C17 119.9(3)
C19 C18 H18 120.0
C17 C18 H18 120.0
C18 C19 C20 120.5(3)
C18 C19 H19 119.8
C20 C19 H19 119.8
C21 C20 C19 119.9(3)
C21 C20 H20 120.0
C19 C20 H20 120.0
C16 C21 C20 119.2(3)
C16 C21 H21 120.4
C20 C21 H21 120.4

loop_
_geom_bond_atom_site_label_1
_geom_bond_atom_site_label_2
_geom_bond_distance
O1 C1 1.204(3)
O2 C2 1.201(3)
O3 C3 1.208(3)
N1 C2 1.388(4)
N1 C1 1.391(3)
N1 C4 1.450(3)
N2 C2 1.390(3)
N2 C3 1.391(3)
N2 C10 1.447(4)
N3 C3 1.389(4)
N3 C1 1.395(3)
N3 C16 1.449(3)
C4 C9 1.373(4)
C4 C5 1.385(4)
C5 C6 1.385(4)
C5 H5 0.9500
C6 C7 1.389(4)
C6 H6 0.9500
C7 C8 1.373(4)
C7 H7 0.9500
C8 C9 1.388(4)
C8 H8 0.9500
C9 H9 0.9500
C10 C11 1.378(4)
C10 C15 1.384(4)
C11 C12 1.384(4)
C11 H11 0.9500
C12 C13 1.379(5)
C12 H12 0.9500
C13 C14 1.380(4)
C13 H13 0.9500
C14 C15 1.381(4)
C14 H14 0.9500
C15 H15 0.9500
C16 C21 1.377(4)
C16 C17 1.383(4)
C17 C18 1.388(4)
C17 H17 0.9500
C18 C19 1.373(4)
C18 H18 0.9500
C19 C20 1.387(4)
C19 H19 0.9500
C20 C21 1.384(4)
C20 H20 0.9500
C21 H21 0.9500
